data_7101165
loop_
_publ_author_name
'Fumio Toda'
'Shinji Toyota'

_publ_section_title
;
A new [2+2] photodimerization of 5-chloro- and
5-methyl-2-pyridone in their inclusion complexes with
1,1f-biphenyl-2,2f-dicarboxylic acid as a model for DNA damage by
photodimerization of its thymine component
;
_journal_issue 5
_journal_name_full 'Chemical Communications'
_journal_paper_doi 10.1039/b414134b
_journal_year 2005
_chemical_formula_sum 'C24 H18 Cl2 N2 O6'
_chemical_formula_weight 501.32
_space_group_IT_number 13
_symmetry_cell_setting monoclinic
_symmetry_Int_Tables_number 13
_symmetry_space_group_name_Hall '-P 2yc'
_symmetry_space_group_name_H-M 'P 1 2/c 1'
_audit_creation_date 'Fri Jan 16 19:59:26 2004'
_audit_creation_method 'by teXsan'
_cell_angle_alpha 90
_cell_angle_beta 114.4248(3)
_cell_angle_gamma 90
_cell_formula_units_Z 8
_cell_length_a 17.2292(2)
_cell_length_b 15.0443(2)
_cell_length_c 18.9657(2)
_cell_measurement_reflns_used 44167
_cell_measurement_temperature 113.2
_cell_measurement_theta_max 27.5
_cell_measurement_theta_min 1.3
_cell_volume 4475.98(9)
_computing_cell_refinement PROCESS-AUTO
_computing_data_collection PROCESS-AUTO
_computing_data_reduction 'teXsan Ver. 1.11'
_computing_publication_material 'teXsan Ver. 1.11'
_computing_structure_refinement 'teXsan Ver. 1.10'
_computing_structure_solution SIR92
_diffrn_detector_area_resol_mean 10.00
_diffrn_measured_fraction_theta_full 0.9937
_diffrn_measured_fraction_theta_max 0.9937
_diffrn_measurement_device_type 'Rigaku RAXIS-IV Imaging Plate'
_diffrn_measurement_method \w
_diffrn_radiation_type 'Mo K\a'
_diffrn_radiation_wavelength 0.7107
_diffrn_reflns_av_R_equivalents 0.039
_diffrn_reflns_limit_h_max 20
_diffrn_reflns_limit_h_min -22
_diffrn_reflns_limit_k_max 19
_diffrn_reflns_limit_k_min -19
_diffrn_reflns_limit_l_max 24
_diffrn_reflns_limit_l_min -24
_diffrn_reflns_number 35624
_diffrn_reflns_theta_full 27.48
_diffrn_reflns_theta_max 27.48
_exptl_absorpt_coefficient_mu 0.335
_exptl_absorpt_correction_T_max 0.951
_exptl_absorpt_correction_T_min 0.748
_exptl_absorpt_correction_type multi-scan
_exptl_absorpt_process_details '(Higashi, 1995)'
_exptl_crystal_colour colorless
_exptl_crystal_density_diffrn 1.488
_exptl_crystal_density_method 'not measured'
_exptl_crystal_description needle
_exptl_crystal_size_max 0.400
_exptl_crystal_size_mid 0.150
_exptl_crystal_size_min 0.150
_refine_diff_density_max 0.43
_refine_diff_density_min -0.44
_refine_ls_extinction_method none
_refine_ls_goodness_of_fit_ref 1.073
_refine_ls_hydrogen_treatment noref
_refine_ls_number_parameters 613
_refine_ls_number_reflns 10228
_refine_ls_R_factor_gt 0.0345
_refine_ls_shift/su_max 0.0014
_refine_ls_structure_factor_coef Fsqd
_refine_ls_weighting_details 'w = 1/[\s^2^(Fo^2^) + (0.05000(Max(Fo^2^,0) + 2Fc^2^)/3)^2^]'
_refine_ls_weighting_scheme calc
_refine_ls_wR_factor_ref 0.0917
_reflns_number_gt 7910
_reflns_number_total 10228
_reflns_threshold_expression F^2^>2.0\s(F^2^)
_cod_data_source_file b414134b.txt
_cod_original_formula_sum 'C24 H18 Cl2 N2 O6 '
_cod_database_code 7101165

loop_
_symmetry_equiv_pos_as_xyz
x,y,z
-x,y,1/2-z
-x,-y,-z
x,-y,1/2+z

loop_
_atom_site_label
_atom_site_type_symbol
_atom_site_fract_x
_atom_site_fract_y
_atom_site_fract_z
_atom_site_U_iso_or_equiv
_atom_site_adp_type
_atom_site_occupancy
_atom_site_calc_flag
Cl(1) Cl 0.38121(3) 0.61180(3) -0.22366(3) 0.0315(1) Uani 1.00 d
Cl(2) Cl 1.10085(2) 0.54553(3) 0.19837(2) 0.02616(9) Uani 1.00 d
Cl(3) Cl 1.34592(3) -0.07689(3) 0.47246(2) 0.02786(10) Uani 1.00 d
Cl(4) Cl 1.13584(2) -0.08526(3) 0.55624(2) 0.02703(10) Uani 1.00 d
O(1) O 0.69913(6) 0.48268(7) -0.09846(6) 0.0186(2) Uani 1.00 d
O(2) O 0.82332(6) 0.41071(7) -0.04603(7) 0.0225(3) Uani 1.00 d
O(3) O 0.79844(6) 0.49884(7) 0.11167(6) 0.0210(3) Uani 1.00 d
O(4) O 0.67918(6) 0.41899(7) 0.05568(7) 0.0233(3) Uani 1.00 d
O(5) O 1.55716(6) -0.05331(7) 0.34789(6) 0.0178(2) Uani 1.00 d
O(6) O 1.43338(6) -0.12327(7) 0.31661(7) 0.0244(3) Uani 1.00 d
O(7) O 0.96093(6) 0.03443(7) 0.63759(6) 0.0222(3) Uani 1.00 d
O(8) O 1.07387(6) -0.04676(7) 0.71279(7) 0.0229(3) Uani 1.00 d
O(9) O 0.52493(7) 0.25965(7) -0.13915(7) 0.0254(3) Uani 1.00 d
O(10) O 0.97547(6) 0.18322(7) 0.15073(7) 0.0246(3) Uani 1.00 d
O(11) O 1.21820(6) 0.28316(7) 0.40046(6) 0.0232(3) Uani 1.00 d
O(12) O 1.26474(7) 0.27550(7) 0.60876(7) 0.0284(3) Uani 1.00 d
N(1) N 0.53781(7) 0.40904(8) -0.14279(7) 0.0170(3) Uani 1.00 d
N(2) N 0.95373(7) 0.33265(8) 0.14363(7) 0.0172(3) Uani 1.00 d
N(3) N 1.19725(7) 0.13390(8) 0.40013(7) 0.0168(3) Uani 1.00 d
N(4) N 1.28393(7) 0.12654(8) 0.61439(7) 0.0170(3) Uani 1.00 d
C(1) C 0.78962(8) 0.63776(9) -0.00290(7) 0.0130(3) Uani 1.00 d
C(2) C 0.82567(8) 0.56546(9) -0.02579(7) 0.0130(3) Uani 1.00 d
C(3) C 0.90940(8) 0.56975(10) -0.01847(8) 0.0163(3) Uani 1.00 d
C(4) C 0.95864(8) 0.6452(1) 0.01076(9) 0.0199(4) Uani 1.00 d
C(5) C 0.92363(9) 0.7174(1) 0.03234(9) 0.0199(4) Uani 1.00 d
C(6) C 0.83978(9) 0.71379(10) 0.02501(8) 0.0168(3) Uani 1.00 d
C(7) C 0.77616(8) 0.48287(9) -0.06013(8) 0.0139(3) Uani 1.00 d
C(8) C 0.70211(8) 0.63855(9) -0.00476(7) 0.0127(3) Uani 1.00 d
C(9) C 0.67008(8) 0.57227(9) 0.02828(7) 0.0126(3) Uani 1.00 d
C(10) C 0.58701(9) 0.57811(10) 0.02308(8) 0.0162(3) Uani 1.00 d
C(11) C 0.53496(8) 0.6495(1) -0.01369(9) 0.0195(4) Uani 1.00 d
C(12) C 0.56598(9) 0.71548(10) -0.04586(9) 0.0199(4) Uani 1.00 d
C(13) C 0.64866(8) 0.70993(10) -0.04130(8) 0.0165(3) Uani 1.00 d
C(14) C 0.72316(8) 0.49410(9) 0.06981(8) 0.0133(3) Uani 1.00 d
C(15) C 1.45794(7) 0.09691(9) 0.25279(7) 0.0117(3) Uani 1.00 d
C(16) C 1.42834(8) 0.02902(9) 0.28684(7) 0.0121(3) Uani 1.00 d
C(17) C 1.34863(8) 0.03625(9) 0.28910(8) 0.0153(3) Uani 1.00 d
C(18) C 1.29677(8) 0.1097(1) 0.25804(8) 0.0177(3) Uani 1.00 d
C(19) C 1.32515(9) 0.17665(10) 0.22423(8) 0.0184(3) Uani 1.00 d
C(20) C 1.40503(8) 0.17038(9) 0.22251(8) 0.0155(3) Uani 1.00 d
C(21) C 1.47945(8) -0.05270(9) 0.32008(7) 0.0132(3) Uani 1.00 d
C(22) C 1.04508(8) 0.18001(9) 0.75430(7) 0.0135(3) Uani 1.00 d
C(23) C 1.08251(8) 0.10815(9) 0.73204(8) 0.0137(3) Uani 1.00 d
C(24) C 1.16859(9) 0.1107(1) 0.74639(8) 0.0182(3) Uani 1.00 d
C(25) C 1.21821(9) 0.1848(1) 0.78028(9) 0.0212(4) Uani 1.00 d
C(26) C 1.18125(9) 0.2569(1) 0.79971(9) 0.0222(4) Uani 1.00 d
C(27) C 1.09570(9) 0.25436(10) 0.78712(8) 0.0179(3) Uani 1.00 d
C(28) C 1.03200(8) 0.02926(10) 0.68919(8) 0.0150(3) Uani 1.00 d
C(29) C 0.48931(9) 0.33329(10) -0.16135(8) 0.0177(3) Uani 1.00 d
C(30) C 0.39982(8) 0.3472(1) -0.20628(8) 0.0200(4) Uani 1.00 d
C(31) C 0.36688(9) 0.4304(1) -0.22453(8) 0.0211(4) Uani 1.00 d
C(32) C 0.42103(9) 0.5051(1) -0.20074(8) 0.0190(4) Uani 1.00 d
C(33) C 0.50684(9) 0.49290(10) -0.16088(8) 0.0168(3) Uani 1.00 d
C(34) C 1.00686(9) 0.26061(10) 0.16260(8) 0.0186(3) Uani 1.00 d
C(35) C 1.09594(9) 0.2803(1) 0.19595(9) 0.0230(4) Uani 1.00 d
C(36) C 1.12453(9) 0.3655(1) 0.20746(9) 0.0225(4) Uani 1.00 d
C(37) C 1.06576(9) 0.4363(1) 0.18554(8) 0.0180(3) Uani 1.00 d
C(38) C 0.98084(9) 0.41905(10) 0.15397(8) 0.0180(3) Uani 1.00 d
C(39) C 1.25019(9) 0.20652(10) 0.41821(8) 0.0166(3) Uani 1.00 d
C(40) C 1.33910(9) 0.1880(1) 0.45738(8) 0.0194(3) Uani 1.00 d
C(41) C 1.36795(9) 0.1032(1) 0.47326(8) 0.0200(4) Uani 1.00 d
C(42) C 1.30978(9) 0.03163(10) 0.45180(8) 0.0180(3) Uani 1.00 d
C(43) C 1.22498(9) 0.04798(10) 0.41576(8) 0.0175(3) Uani 1.00 d
C(44) C 1.23199(9) 0.1998(1) 0.59444(9) 0.0192(3) Uani 1.00 d
C(45) C 1.14247(9) 0.1802(1) 0.55699(9) 0.0237(4) Uani 1.00 d
C(46) C 1.11295(9) 0.0954(1) 0.54519(9) 0.0233(4) Uani 1.00 d
C(47) C 1.17092(9) 0.02364(10) 0.56976(8) 0.0178(3) Uani 1.00 d
C(48) C 1.25619(8) 0.04061(10) 0.60331(8) 0.0155(3) Uani 1.00 d
H(1) H 0.9331 0.5202 -0.0338 0.0195 Uiso 1.00 calc
H(2) H 1.0159 0.6472 0.0159 0.0237 Uiso 1.00 calc
H(3) H 0.9565 0.7695 0.0521 0.0239 Uiso 1.00 calc
H(4) H 0.8161 0.7642 0.0391 0.0201 Uiso 1.00 calc
H(5) H 0.7975 0.3548 -0.0654 0.0269 Uiso 1.00 calc
H(6) H 0.5659 0.5324 0.0450 0.0193 Uiso 1.00 calc
H(7) H 0.4785 0.6528 -0.0168 0.0234 Uiso 1.00 calc
H(8) H 0.5311 0.7646 -0.0710 0.0239 Uiso 1.00 calc
H(9) H 0.6692 0.7559 -0.0635 0.0199 Uiso 1.00 calc
H(10) H 0.7066 0.3651 0.0791 0.0278 Uiso 1.00 calc
H(11) H 1.3294 -0.0099 0.3121 0.0182 Uiso 1.00 calc
H(12) H 1.2425 0.1140 0.2598 0.0212 Uiso 1.00 calc
H(13) H 1.2898 0.2273 0.2020 0.0220 Uiso 1.00 calc
H(14) H 1.4241 0.2173 0.2000 0.0184 Uiso 1.00 calc
H(15) H 1.4604 -0.1784 0.3364 0.0294 Uiso 1.00 calc
H(16) H 1.1937 0.0609 0.7329 0.0218 Uiso 1.00 calc
H(17) H 1.2769 0.1860 0.7899 0.0253 Uiso 1.00 calc
H(18) H 1.2143 0.3085 0.8218 0.0262 Uiso 1.00 calc
H(19) H 1.0710 0.3041 0.8012 0.0214 Uiso 1.00 calc
H(20) H 1.0391 -0.0934 0.6855 0.0365 Uiso 1.00 calc
H(21) H 0.5978 0.4024 -0.1151 0.0200 Uiso 1.00 calc
H(22) H 0.3629 0.2973 -0.2236 0.0239 Uiso 1.00 calc
H(23) H 0.3073 0.4383 -0.2534 0.0252 Uiso 1.00 calc
H(24) H 0.5444 0.5426 -0.1460 0.0200 Uiso 1.00 calc
H(25) H 0.8941 0.3220 0.1219 0.0205 Uiso 1.00 calc
H(26) H 1.1360 0.2329 0.2105 0.0273 Uiso 1.00 calc
H(27) H 1.1839 0.3773 0.2302 0.0267 Uiso 1.00 calc
H(28) H 0.9408 0.4664 0.1393 0.0214 Uiso 1.00 calc
H(29) H 1.1375 0.1439 0.3751 0.0200 Uiso 1.00 calc
H(30) H 1.3787 0.2359 0.4725 0.0232 Uiso 1.00 calc
H(31) H 1.4274 0.0919 0.4990 0.0241 Uiso 1.00 calc
H(32) H 1.1853 0.0003 0.4016 0.0210 Uiso 1.00 calc
H(33) H 1.3437 0.1363 0.6376 0.0203 Uiso 1.00 calc
H(34) H 1.1030 0.2280 0.5403 0.0286 Uiso 1.00 calc
H(35) H 1.0534 0.0841 0.5205 0.0279 Uiso 1.00 calc
H(36) H 1.2960 -0.0069 0.6189 0.0185 Uiso 1.00 calc

loop_
_atom_site_aniso_label
_atom_site_aniso_U_11
_atom_site_aniso_U_22
_atom_site_aniso_U_33
_atom_site_aniso_U_12
_atom_site_aniso_U_13
_atom_site_aniso_U_23
Cl(1) 0.0288(2) 0.0216(2) 0.0394(2) 0.0059(2) 0.0095(2) 0.0084(2)
Cl(2) 0.0259(2) 0.0169(2) 0.0295(2) -0.0055(1) 0.0053(2) -0.0010(1)
Cl(3) 0.0316(2) 0.0160(2) 0.0324(2) 0.0060(2) 0.0096(2) 0.0040(2)
Cl(4) 0.0212(2) 0.0211(2) 0.0315(2) -0.0034(1) 0.0037(2) -0.0020(2)
O(1) 0.0099(4) 0.0196(5) 0.0230(5) -0.0007(4) 0.0034(4) -0.0060(4)
O(2) 0.0142(5) 0.0109(5) 0.0396(6) 0.0004(4) 0.0082(4) -0.0035(4)
O(3) 0.0146(5) 0.0216(6) 0.0222(5) -0.0009(4) 0.0030(4) 0.0048(4)
O(4) 0.0152(5) 0.0115(5) 0.0388(6) -0.0004(4) 0.0070(4) 0.0070(5)
O(5) 0.0091(4) 0.0182(5) 0.0226(5) 0.0013(4) 0.0030(4) 0.0062(4)
O(6) 0.0133(5) 0.0122(5) 0.0457(7) 0.0003(4) 0.0103(5) 0.0075(5)
O(7) 0.0175(5) 0.0230(6) 0.0222(5) -0.0011(4) 0.0042(4) -0.0056(4)
O(8) 0.0149(5) 0.0135(5) 0.0357(6) 0.0000(4) 0.0060(4) -0.0061(4)
O(9) 0.0192(5) 0.0148(6) 0.0372(6) -0.0027(4) 0.0065(5) -0.0027(5)
O(10) 0.0165(5) 0.0151(6) 0.0381(6) 0.0006(4) 0.0070(5) 0.0060(5)
O(11) 0.0171(5) 0.0125(5) 0.0360(6) 0.0001(4) 0.0070(5) -0.0028(5)
O(12) 0.0199(5) 0.0173(6) 0.0421(7) 0.0039(4) 0.0068(5) 0.0047(5)
N(1) 0.0134(5) 0.0158(6) 0.0204(6) -0.0044(5) 0.0057(5) -0.0026(5)
N(2) 0.0110(5) 0.0152(6) 0.0232(6) 0.0006(4) 0.0049(5) 0.0040(5)
N(3) 0.0121(5) 0.0143(6) 0.0231(6) -0.0011(4) 0.0064(5) -0.0036(5)
N(4) 0.0102(5) 0.0179(7) 0.0202(6) 0.0036(4) 0.0036(5) 0.0016(5)
C(1) 0.0116(6) 0.0130(7) 0.0142(6) 0.0000(5) 0.0052(5) 0.0032(5)
C(2) 0.0115(6) 0.0131(7) 0.0139(6) -0.0010(5) 0.0047(5) 0.0019(5)
C(3) 0.0120(6) 0.0161(7) 0.0207(7) 0.0000(5) 0.0065(5) 0.0014(5)
C(4) 0.0112(6) 0.0210(8) 0.0268(7) -0.0025(6) 0.0072(6) 0.0038(6)
C(5) 0.0158(6) 0.0162(7) 0.0254(7) -0.0069(5) 0.0061(6) 0.0002(6)
C(6) 0.0171(6) 0.0126(7) 0.0202(7) -0.0012(5) 0.0073(5) 0.0008(5)
C(7) 0.0131(6) 0.0141(7) 0.0164(6) -0.0002(5) 0.0080(5) -0.0012(5)
C(8) 0.0115(6) 0.0116(7) 0.0141(6) -0.0006(5) 0.0045(5) -0.0025(5)
C(9) 0.0121(6) 0.0117(7) 0.0131(6) -0.0005(5) 0.0045(5) -0.0021(5)
C(10) 0.0161(6) 0.0155(7) 0.0199(7) -0.0017(5) 0.0103(5) -0.0017(6)
C(11) 0.0135(6) 0.0202(8) 0.0272(7) 0.0027(6) 0.0107(6) -0.0028(6)
C(12) 0.0174(6) 0.0145(7) 0.0266(7) 0.0063(6) 0.0080(6) 0.0010(6)
C(13) 0.0157(6) 0.0135(7) 0.0195(7) 0.0001(5) 0.0066(5) 0.0009(5)
C(14) 0.0111(6) 0.0157(7) 0.0143(6) -0.0006(5) 0.0064(5) 0.0012(5)
C(15) 0.0099(6) 0.0117(7) 0.0126(6) -0.0003(5) 0.0036(5) -0.0030(5)
C(16) 0.0110(6) 0.0121(7) 0.0121(6) -0.0003(5) 0.0036(5) -0.0013(5)
C(17) 0.0149(6) 0.0151(7) 0.0176(6) -0.0001(5) 0.0085(5) -0.0002(5)
C(18) 0.0131(6) 0.0188(7) 0.0233(7) 0.0031(5) 0.0096(6) -0.0021(6)
C(19) 0.0151(6) 0.0142(7) 0.0235(7) 0.0053(5) 0.0055(6) 0.0006(6)
C(20) 0.0140(6) 0.0122(7) 0.0186(7) 0.0009(5) 0.0049(5) 0.0012(5)
C(21) 0.0116(6) 0.0144(7) 0.0141(6) 0.0006(5) 0.0060(5) 0.0010(5)
C(22) 0.0142(6) 0.0132(7) 0.0135(6) -0.0003(5) 0.0062(5) 0.0019(5)
C(23) 0.0121(6) 0.0141(7) 0.0146(6) -0.0019(5) 0.0051(5) 0.0002(5)
C(24) 0.0158(6) 0.0184(8) 0.0229(7) 0.0000(5) 0.0106(6) 0.0002(6)
C(25) 0.0150(6) 0.0234(8) 0.0266(7) -0.0055(6) 0.0100(6) 0.0012(6)
C(26) 0.0206(7) 0.0183(8) 0.0261(8) -0.0087(6) 0.0082(6) -0.0013(6)
C(27) 0.0203(7) 0.0134(7) 0.0204(7) -0.0021(5) 0.0088(6) -0.0004(5)
C(28) 0.0115(6) 0.0170(7) 0.0183(6) -0.0006(5) 0.0079(5) -0.0034(5)
C(29) 0.0171(6) 0.0155(7) 0.0200(7) -0.0054(5) 0.0071(6) -0.0030(5)
C(30) 0.0138(6) 0.0224(8) 0.0207(7) -0.0075(6) 0.0041(5) 0.0001(6)
C(31) 0.0147(6) 0.0275(8) 0.0183(7) -0.0028(6) 0.0039(5) 0.0031(6)
C(32) 0.0198(7) 0.0184(8) 0.0180(7) -0.0001(6) 0.0071(6) 0.0032(6)
C(33) 0.0173(6) 0.0145(7) 0.0184(7) -0.0042(5) 0.0073(6) -0.0003(5)
C(34) 0.0164(6) 0.0157(7) 0.0222(7) 0.0015(5) 0.0066(6) 0.0052(6)
C(35) 0.0136(6) 0.0201(8) 0.0333(8) 0.0050(6) 0.0076(6) 0.0074(6)
C(36) 0.0122(6) 0.0242(9) 0.0265(8) 0.0012(6) 0.0033(6) 0.0037(6)
C(37) 0.0165(6) 0.0175(7) 0.0176(7) -0.0015(6) 0.0047(5) 0.0016(5)
C(38) 0.0185(6) 0.0143(7) 0.0205(7) 0.0027(5) 0.0075(6) 0.0024(6)
C(39) 0.0162(6) 0.0137(7) 0.0192(7) -0.0018(5) 0.0068(6) -0.0042(5)
C(40) 0.0152(6) 0.0173(8) 0.0235(7) -0.0039(6) 0.0058(6) -0.0033(6)
C(41) 0.0165(6) 0.0229(8) 0.0192(7) 0.0000(6) 0.0060(6) 0.0009(6)
C(42) 0.0221(7) 0.0136(7) 0.0195(7) 0.0020(6) 0.0100(6) 0.0007(5)
C(43) 0.0185(6) 0.0136(7) 0.0216(7) -0.0028(6) 0.0096(6) -0.0026(6)
C(44) 0.0161(6) 0.0177(8) 0.0230(7) 0.0049(6) 0.0073(6) 0.0044(6)
C(45) 0.0136(6) 0.0232(8) 0.0320(8) 0.0073(6) 0.0070(6) 0.0051(7)
C(46) 0.0108(6) 0.0290(9) 0.0255(8) 0.0035(6) 0.0029(6) 0.0032(6)
C(47) 0.0147(6) 0.0189(8) 0.0173(6) -0.0005(5) 0.0042(5) -0.0009(6)
C(48) 0.0134(6) 0.0153(7) 0.0171(6) 0.0036(5) 0.0056(5) 0.0012(5)

loop_
_atom_type_symbol
_atom_type_description
_atom_type_scat_dispersion_real
_atom_type_scat_dispersion_imag
_atom_type_scat_source
C C 0.003 0.002
;International Tables for Crystallography
(1992, Vol. C, Tables 4.2.6.8 and 6.1.1.1)
;
H H 0.000 0.000
;International Tables for Crystallography
(1992, Vol. C, Table 6.1.1.2)
;
Cl Cl 0.148 0.159
;International Tables for Crystallography
(1992, Vol. C, Tables 4.2.6.8 and 6.1.1.1)
;
N N 0.006 0.003
;International Tables for Crystallography
(1992, Vol. C, Tables 4.2.6.8 and 6.1.1.1)
;
O O 0.011 0.006
;International Tables for Crystallography
(1992, Vol. C, Tables 4.2.6.8 and 6.1.1.1)
;

loop_
_geom_angle_atom_site_label_1
_geom_angle_atom_site_label_2
_geom_angle_atom_site_label_3
_geom_angle
_geom_angle_site_symmetry_1
_geom_angle_publ_flag
C(29) N(1) C(33) 125.0(1) . yes
C(34) N(2) C(38) 124.3(1) . yes
C(39) N(3) C(43) 124.2(1) . yes
C(44) N(4) C(48) 124.9(1) . yes
C(2) C(1) C(6) 117.8(1) . yes
C(2) C(1) C(8) 124.7(1) . yes
C(6) C(1) C(8) 117.5(1) . yes
C(1) C(2) C(3) 120.3(1) . yes
C(1) C(2) C(7) 122.1(1) . yes
C(3) C(2) C(7) 117.6(1) . yes
C(2) C(3) C(4) 121.0(1) . yes
C(3) C(4) C(5) 119.4(1) . yes
C(4) C(5) C(6) 120.0(1) . yes
C(1) C(6) C(5) 121.5(1) . yes
O(1) C(7) O(2) 123.2(1) . yes
O(1) C(7) C(2) 123.0(1) . yes
O(2) C(7) C(2) 113.8(1) . yes
C(1) C(8) C(9) 124.2(1) . yes
C(1) C(8) C(13) 118.0(1) . yes
C(9) C(8) C(13) 117.8(1) . yes
C(8) C(9) C(10) 120.2(1) . yes
C(8) C(9) C(14) 121.6(1) . yes
C(10) C(9) C(14) 118.1(1) . yes
C(9) C(10) C(11) 121.0(1) . yes
C(10) C(11) C(12) 119.3(1) . yes
C(11) C(12) C(13) 120.1(1) . yes
C(8) C(13) C(12) 121.6(1) . yes
O(3) C(14) O(4) 123.4(1) . yes
O(3) C(14) C(9) 123.6(1) . yes
O(4) C(14) C(9) 112.9(1) . yes
C(15) C(15) C(16) 125.18(9) 2_855 yes
C(15) C(15) C(20) 117.24(10) 2_855 yes
C(16) C(15) C(20) 117.6(1) . yes
C(15) C(16) C(17) 120.3(1) . yes
C(15) C(16) C(21) 121.9(1) . yes
C(17) C(16) C(21) 117.9(1) . yes
C(16) C(17) C(18) 121.1(1) . yes
C(17) C(18) C(19) 119.1(1) . yes
C(18) C(19) C(20) 120.1(1) . yes
C(15) C(20) C(19) 121.8(1) . yes
O(5) C(21) O(6) 123.3(1) . yes
O(5) C(21) C(16) 122.7(1) . yes
O(6) C(21) C(16) 114.0(1) . yes
C(22) C(22) C(23) 123.44(9) 2_756 yes
C(22) C(22) C(27) 118.58(10) 2_756 yes
C(23) C(22) C(27) 118.0(1) . yes
C(22) C(23) C(24) 120.1(1) . yes
C(22) C(23) C(28) 122.4(1) . yes
C(24) C(23) C(28) 117.4(1) . yes
C(23) C(24) C(25) 120.9(1) . yes
C(24) C(25) C(26) 119.3(1) . yes
C(25) C(26) C(27) 120.2(1) . yes
C(22) C(27) C(26) 121.4(1) . yes
O(7) C(28) O(8) 123.6(1) . yes
O(7) C(28) C(23) 123.6(1) . yes
O(8) C(28) C(23) 112.8(1) . yes
O(9) C(29) N(1) 119.2(1) . yes
O(9) C(29) C(30) 125.8(1) . yes
N(1) C(29) C(30) 115.0(1) . yes
C(29) C(30) C(31) 121.2(1) . yes
C(30) C(31) C(32) 120.1(1) . yes
Cl(1) C(32) C(31) 121.2(1) . yes
Cl(1) C(32) C(33) 119.3(1) . yes
C(31) C(32) C(33) 119.4(1) . yes
N(1) C(33) C(32) 119.1(1) . yes
O(10) C(34) N(2) 119.5(1) . yes
O(10) C(34) C(35) 124.9(1) . yes
N(2) C(34) C(35) 115.6(1) . yes
C(34) C(35) C(36) 121.2(1) . yes
C(35) C(36) C(37) 119.8(1) . yes
Cl(2) C(37) C(36) 120.6(1) . yes
Cl(2) C(37) C(38) 119.5(1) . yes
C(36) C(37) C(38) 119.9(1) . yes
N(2) C(38) C(37) 119.1(1) . yes
O(11) C(39) N(3) 119.3(1) . yes
O(11) C(39) C(40) 125.0(1) . yes
N(3) C(39) C(40) 115.7(1) . yes
C(39) C(40) C(41) 121.0(1) . yes
C(40) C(41) C(42) 120.1(1) . yes
Cl(3) C(42) C(41) 120.5(1) . yes
Cl(3) C(42) C(43) 119.8(1) . yes
C(41) C(42) C(43) 119.7(1) . yes
N(3) C(43) C(42) 119.2(1) . yes
O(12) C(44) N(4) 119.2(1) . yes
O(12) C(44) C(45) 126.1(1) . yes
N(4) C(44) C(45) 114.6(1) . yes
C(44) C(45) C(46) 121.8(1) . yes
C(45) C(46) C(47) 119.9(1) . yes
Cl(4) C(47) C(46) 121.3(1) . yes
Cl(4) C(47) C(48) 119.4(1) . yes
C(46) C(47) C(48) 119.3(1) . yes
N(4) C(48) C(47) 119.4(1) . yes

loop_
_geom_bond_atom_site_label_1
_geom_bond_atom_site_label_2
_geom_bond_distance
_geom_bond_site_symmetry_2
_geom_bond_publ_flag
Cl(1) C(32) 1.729(2) . yes
Cl(2) C(37) 1.733(2) . yes
Cl(3) C(42) 1.734(2) . yes
Cl(4) C(47) 1.728(2) . yes
O(1) C(7) 1.222(2) . yes
O(2) C(7) 1.316(2) . yes
O(3) C(14) 1.211(2) . yes
O(4) C(14) 1.325(2) . yes
O(5) C(21) 1.219(2) . yes
O(6) C(21) 1.311(2) . yes
O(7) C(28) 1.213(2) . yes
O(8) C(28) 1.327(2) . yes
O(9) C(29) 1.252(2) . yes
O(10) C(34) 1.264(2) . yes
O(11) C(39) 1.262(2) . yes
O(12) C(44) 1.250(2) . yes
N(1) C(29) 1.370(2) . yes
N(1) C(33) 1.357(2) . yes
N(2) C(34) 1.367(2) . yes
N(2) C(38) 1.368(2) . yes
N(3) C(39) 1.373(2) . yes
N(3) C(43) 1.367(2) . yes
N(4) C(44) 1.370(2) . yes
N(4) C(48) 1.364(2) . yes
C(1) C(2) 1.407(2) . yes
C(1) C(6) 1.399(2) . yes
C(1) C(8) 1.493(2) . yes
C(2) C(3) 1.393(2) . yes
C(2) C(7) 1.495(2) . yes
C(3) C(4) 1.388(2) . yes
C(4) C(5) 1.384(2) . yes
C(5) C(6) 1.394(2) . yes
C(8) C(9) 1.406(2) . yes
C(8) C(13) 1.398(2) . yes
C(9) C(10) 1.396(2) . yes
C(9) C(14) 1.498(2) . yes
C(10) C(11) 1.388(2) . yes
C(11) C(12) 1.384(2) . yes
C(12) C(13) 1.393(2) . yes
C(15) C(15) 1.496(3) 2_855 yes
C(15) C(16) 1.411(2) . yes
C(15) C(20) 1.396(2) . yes
C(16) C(17) 1.396(2) . yes
C(16) C(21) 1.492(2) . yes
C(17) C(18) 1.390(2) . yes
C(18) C(19) 1.387(2) . yes
C(19) C(20) 1.393(2) . yes
C(22) C(22) 1.493(3) 2_756 yes
C(22) C(23) 1.410(2) . yes
C(22) C(27) 1.396(2) . yes
C(23) C(24) 1.393(2) . yes
C(23) C(28) 1.497(2) . yes
C(24) C(25) 1.390(2) . yes
C(25) C(26) 1.384(2) . yes
C(26) C(27) 1.393(2) . yes
C(29) C(30) 1.436(2) . yes
C(30) C(31) 1.359(2) . yes
C(31) C(32) 1.410(2) . yes
C(32) C(33) 1.366(2) . yes
C(34) C(35) 1.428(2) . yes
C(35) C(36) 1.359(2) . yes
C(36) C(37) 1.408(2) . yes
C(37) C(38) 1.357(2) . yes
C(39) C(40) 1.427(2) . yes
C(40) C(41) 1.357(2) . yes
C(41) C(42) 1.411(2) . yes
C(42) C(43) 1.355(2) . yes
C(44) C(45) 1.437(2) . yes
C(45) C(46) 1.358(2) . yes
C(46) C(47) 1.412(2) . yes
C(47) C(48) 1.362(2) . yes

loop_
_geom_contact_atom_site_label_1
_geom_contact_atom_site_label_2
_geom_contact_distance
_geom_contact_site_symmetry_2
Cl(1) C(19) 3.354(2) 4_464
Cl(1) C(20) 3.507(2) 4_464
Cl(2) O(3) 3.364(1) 2_755
Cl(2) C(27) 3.468(2) 4_564
Cl(2) C(26) 3.499(2) 4_564
Cl(3) C(13) 3.449(2) 2_745
Cl(3) C(12) 3.500(2) 2_745
Cl(4) C(5) 3.356(2) 2_745
Cl(4) O(7) 3.437(1) 3_756
Cl(4) C(6) 3.497(2) 2_745
Cl(4) O(8) 3.593(1) .
O(1) N(1) 2.780(2) .
O(1) C(33) 3.026(2) .
O(1) C(31) 3.166(2) 2_654
O(1) O(12) 3.200(2) 2_755
O(1) C(32) 3.519(2) 2_654
O(2) O(12) 2.522(1) 2_755
O(2) C(44) 3.331(2) 2_755
O(2) C(45) 3.538(2) 2_755
O(2) N(2) 3.561(2) .
O(3) C(38) 3.142(2) .
O(3) O(11) 3.257(2) 2_755
O(3) N(2) 3.526(2) .
O(4) O(11) 2.603(1) 2_755
O(4) C(39) 3.383(2) 2_755
O(4) C(40) 3.489(2) 2_755
O(4) N(1) 3.542(2) .
O(4) C(11) 3.589(2) 3_665
O(5) N(4) 2.757(1) 3_856
O(5) C(48) 2.962(2) 3_856
O(5) C(41) 3.180(2) 3_856
O(5) O(9) 3.181(2) 4_655
O(5) C(42) 3.549(2) 3_856
O(6) O(9) 2.511(1) 4_655
O(6) C(29) 3.279(2) 4_655
O(6) C(30) 3.415(2) 4_655
O(7) C(43) 3.184(2) 3_756
O(7) O(10) 3.286(2) 4_555
O(7) N(3) 3.569(2) 3_756
O(8) O(10) 2.612(1) 4_555
O(8) C(34) 3.418(2) 4_555
O(8) N(3) 3.552(2) 4_555
O(8) C(35) 3.562(2) 4_555
O(9) C(21) 3.226(2) 4_454
O(9) O(12) 3.434(2) 2_755
O(9) C(40) 3.443(2) 2_755
O(10) N(3) 2.822(2) 2_755
O(10) C(28) 3.333(2) 4_554
O(10) O(11) 3.414(1) 2_755
O(10) O(10) 3.501(2) 2_755
O(10) C(39) 3.570(2) 2_755
O(11) N(2) 2.825(2) 2_755
O(11) C(14) 3.307(2) 2_755
O(11) C(36) 3.557(2) .
O(11) C(35) 3.567(2) .
O(11) C(34) 3.570(2) 2_755
O(12) C(7) 3.247(2) 2_755
O(12) C(30) 3.483(2) 1_656
N(1) C(31) 3.543(2) 2_654
N(1) C(30) 3.572(2) 2_654
N(2) C(35) 3.573(2) 2_755
N(3) C(45) 3.543(2) .
N(4) C(41) 3.548(2) .
N(4) C(42) 3.589(2) .
C(3) C(37) 3.369(2) 3_765
C(3) C(36) 3.522(2) 3_765
C(3) C(3) 3.582(3) 3_765
C(5) C(27) 3.600(2) 3_766
C(6) C(27) 3.299(2) 3_766
C(6) C(26) 3.518(2) 3_766
C(10) C(33) 3.426(2) .
C(10) C(31) 3.568(2) 3_665
C(10) C(30) 3.569(2) 3_665
C(11) C(29) 3.523(2) 3_665
C(11) C(33) 3.529(2) .
C(17) C(48) 3.413(2) 4_554
C(17) C(42) 3.418(2) .
C(17) C(41) 3.516(2) .
C(18) C(48) 3.538(2) 4_554
C(24) C(46) 3.537(2) .
C(24) C(45) 3.586(2) .
C(29) C(29) 3.531(3) 2_654
C(32) C(33) 3.341(2) 2_654
C(33) C(33) 3.290(3) 2_654
C(34) C(34) 3.420(3) 2_755
C(37) C(38) 3.464(2) 2_755
C(38) C(38) 3.423(3) 2_755
C(39) C(44) 3.485(2) .
C(42) C(48) 3.365(2) .
C(43) C(48) 3.372(2) .
C(43) C(47) 3.432(2) .

loop_
_geom_hbond_atom_site_label_D
_geom_hbond_atom_site_label_H
_geom_hbond_atom_site_label_A
_geom_hbond_site_symmetry_A
_geom_hbond_angle_DHA
_geom_hbond_publ_flag
N(1) H(21) O(1) 1_555 133.556 no
N(1) H(21) O(4) 1_555 120.651 no
N(2) H(25) O(2) 1_555 105.117 no
N(2) H(25) O(3) 1_555 109.534 no
N(3) H(29) O(8) 4_554 106.277 no
O(6) H(15) O(9) 4_655 163.335 no
O(8) H(20) O(10) 4_555 170.077 no

loop_
_geom_torsion_atom_site_label_1
_geom_torsion_atom_site_label_2
_geom_torsion_atom_site_label_3
_geom_torsion_atom_site_label_4
_geom_torsion
_geom_torsion_site_symmetry_2
_geom_torsion_site_symmetry_3
_geom_torsion_site_symmetry_4
_geom_torsion_publ_flag
Cl(1) C(32) C(31) C(30) 179.5(1) . . . yes
Cl(1) C(32) C(33) N(1) 179.8(1) . . . yes
Cl(2) C(37) C(36) C(35) -179.0(1) . . . yes
Cl(2) C(37) C(38) N(2) 179.6(1) . . . yes
Cl(3) C(42) C(41) C(40) -179.5(1) . . . yes
Cl(3) C(42) C(43) N(3) 179.7(1) . . . yes
Cl(4) C(47) C(46) C(45) 179.7(1) . . . yes
Cl(4) C(47) C(48) N(4) -179.6(1) . . . yes
O(1) C(7) C(2) C(1) 30.2(2) . . . yes
O(1) C(7) C(2) C(3) -148.4(1) . . . yes
O(2) C(7) C(2) C(1) -150.5(1) . . . yes
O(2) C(7) C(2) C(3) 30.8(2) . . . yes
O(3) C(14) C(9) C(8) 38.9(2) . . . yes
O(3) C(14) C(9) C(10) -141.0(1) . . . yes
O(4) C(14) C(9) C(8) -140.8(1) . . . yes
O(4) C(14) C(9) C(10) 39.3(2) . . . yes
O(5) C(21) C(16) C(15) 29.6(2) . . . yes
O(5) C(21) C(16) C(17) -151.4(1) . . . yes
O(6) C(21) C(16) C(15) -150.3(1) . . . yes
O(6) C(21) C(16) C(17) 28.7(2) . . . yes
O(7) C(28) C(23) C(22) 40.2(2) . . . yes
O(7) C(28) C(23) C(24) -136.8(1) . . . yes
O(8) C(28) C(23) C(22) -140.9(1) . . . yes
O(8) C(28) C(23) C(24) 42.2(2) . . . yes
O(9) C(29) N(1) C(33) -177.6(1) . . . yes
O(9) C(29) C(30) C(31) 177.0(2) . . . yes
O(10) C(34) N(2) C(38) -180.0(1) . . . yes
O(10) C(34) C(35) C(36) -179.4(2) . . . yes
O(11) C(39) N(3) C(43) 179.2(1) . . . yes
O(11) C(39) C(40) C(41) -179.1(1) . . . yes
O(12) C(44) N(4) C(48) 178.7(1) . . . yes
O(12) C(44) C(45) C(46) -178.8(2) . . . yes
N(1) C(29) C(30) C(31) -3.5(2) . . . yes
N(1) C(33) C(32) C(31) -2.2(2) . . . yes
N(2) C(34) C(35) C(36) -0.1(2) . . . yes
N(2) C(38) C(37) C(36) -0.3(2) . . . yes
N(3) C(39) C(40) C(41) 1.6(2) . . . yes
N(3) C(43) C(42) C(41) 0.6(2) . . . yes
N(4) C(44) C(45) C(46) 2.1(2) . . . yes
N(4) C(48) C(47) C(46) 1.7(2) . . . yes
C(1) C(2) C(3) C(4) -0.5(2) . . . yes
C(1) C(6) C(5) C(4) 0.9(2) . . . yes
C(1) C(8) C(9) C(10) -179.4(1) . . . yes
C(1) C(8) C(9) C(14) 0.7(2) . . . yes
C(1) C(8) C(13) C(12) 179.7(1) . . . yes
C(2) C(1) C(6) C(5) -1.9(2) . . . yes
C(2) C(1) C(8) C(9) 51.2(2) . . . yes
C(2) C(1) C(8) C(13) -129.1(1) . . . yes
C(2) C(3) C(4) C(5) -0.5(2) . . . yes
C(3) C(2) C(1) C(6) 1.7(2) . . . yes
C(3) C(2) C(1) C(8) -177.0(1) . . . yes
C(3) C(4) C(5) C(6) 0.3(2) . . . yes
C(4) C(3) C(2) C(7) 178.1(1) . . . yes
C(5) C(6) C(1) C(8) 176.9(1) . . . yes
C(6) C(1) C(2) C(7) -176.9(1) . . . yes
C(6) C(1) C(8) C(9) -127.5(1) . . . yes
C(6) C(1) C(8) C(13) 52.2(2) . . . yes
C(7) C(2) C(1) C(8) 4.4(2) . . . yes
C(8) C(9) C(10) C(11) -0.8(2) . . . yes
C(8) C(13) C(12) C(11) 0.1(2) . . . yes
C(9) C(8) C(13) C(12) -0.6(2) . . . yes
C(9) C(10) C(11) C(12) 0.3(2) . . . yes
C(10) C(9) C(8) C(13) 1.0(2) . . . yes
C(10) C(11) C(12) C(13) 0.1(2) . . . yes
C(11) C(10) C(9) C(14) 179.1(1) . . . yes
C(13) C(8) C(9) C(14) -178.9(1) . . . yes
C(15) C(15) C(16) C(17) 179.7(1) 2_855 2_855 2_855 yes
C(15) C(15) C(16) C(21) -1.3(2) 2_855 2_855 2_855 yes
C(15) C(15) C(20) C(19) 179.5(1) 2_855 2_855 2_855 yes
C(15) C(16) C(17) C(18) 0.1(2) . . . yes
C(15) C(20) C(19) C(18) 1.3(2) . . . yes
C(16) C(15) C(15) C(16) 55.4(3) . 2_855 2_855 yes
C(16) C(15) C(15) C(20) -125.20(9) . 2_855 2_855 yes
C(16) C(15) C(20) C(19) -1.1(2) . . . yes
C(16) C(17) C(18) C(19) 0.1(2) . . . yes
C(17) C(16) C(15) C(20) 0.4(2) . . . yes
C(17) C(18) C(19) C(20) -0.8(2) . . . yes
C(18) C(17) C(16) C(21) -178.9(1) . . . yes
C(20) C(15) C(15) C(20) 54.2(2) . 2_855 2_855 yes
C(20) C(15) C(16) C(21) 179.3(1) . . . yes
C(22) C(22) C(23) C(24) -175.9(1) 2_756 2_756 2_756 yes
C(22) C(22) C(23) C(28) 7.3(2) 2_756 2_756 2_756 yes
C(22) C(22) C(27) C(26) 177.3(1) 2_756 2_756 2_756 yes
C(22) C(23) C(24) C(25) -2.2(2) . . . yes
C(22) C(27) C(26) C(25) -0.6(2) . . . yes
C(23) C(22) C(22) C(23) 46.4(3) . 2_756 2_756 yes
C(23) C(22) C(22) C(27) -132.57(9) . 2_756 2_756 yes
C(23) C(22) C(27) C(26) -1.8(2) . . . yes
C(23) C(24) C(25) C(26) -0.2(2) . . . yes
C(24) C(23) C(22) C(27) 3.1(2) . . . yes
C(24) C(25) C(26) C(27) 1.6(2) . . . yes
C(25) C(24) C(23) C(28) 174.8(1) . . . yes
C(27) C(22) C(22) C(27) 48.4(3) . 2_756 2_756 yes
C(27) C(22) C(23) C(28) -173.7(1) . . . yes
C(29) N(1) C(33) C(32) -0.1(2) . . . yes
C(29) C(30) C(31) C(32) 1.4(2) . . . yes
C(30) C(29) N(1) C(33) 2.9(2) . . . yes
C(30) C(31) C(32) C(33) 1.5(2) . . . yes
C(34) N(2) C(38) C(37) -0.5(2) . . . yes
C(34) C(35) C(36) C(37) -0.7(2) . . . yes
C(35) C(34) N(2) C(38) 0.7(2) . . . yes
C(35) C(36) C(37) C(38) 0.9(2) . . . yes
C(39) N(3) C(43) C(42) 0.4(2) . . . yes
C(39) C(40) C(41) C(42) -0.7(2) . . . yes
C(40) C(39) N(3) C(43) -1.5(2) . . . yes
C(40) C(41) C(42) C(43) -0.5(2) . . . yes
C(44) N(4) C(48) C(47) 0.3(2) . . . yes
C(44) C(45) C(46) C(47) -0.2(3) . . . yes
C(45) C(44) N(4) C(48) -2.1(2) . . . yes
C(45) C(46) C(47) C(48) -1.7(2) . . . yes
C(45) C(46) C(47) C(48) -1.7(2) . . . yes
